data_4038837
loop_
_publ_author_name
'Lepovitz, Lance T.'
'Martin, Stephen F.'

_publ_section_title
;
 Biomimetically Inspired, One-Step Synthesis of Exotine A and Exotine B.
;
_journal_name_full 'The Journal of organic chemistry'
_journal_paper_doi 10.1021/acs.joc.0c01524
_journal_year 2020
_chemical_formula_moiety 'C28 H27 N O3'
_chemical_formula_sum 'C28 H27 N O3'
_chemical_formula_weight 425.50
_space_group_crystal_system triclinic
_space_group_IT_number 2
_space_group_name_Hall '-P 1'
_space_group_name_H-M_alt 'P -1'
_atom_sites_solution_hydrogens mixed
_audit_creation_method SHELXL-2016/6
_cell_angle_alpha 82.877(9)
_cell_angle_beta 88.111(9)
_cell_angle_gamma 79.015(11)
_cell_formula_units_Z 4
_cell_length_a 11.4662(15)
_cell_length_b 13.068(2)
_cell_length_c 16.186(2)
_cell_measurement_reflns_used 1790
_cell_measurement_temperature 100(2)
_cell_measurement_theta_max 68.7
_cell_measurement_theta_min 3.33
_cell_volume 2362.4(6)
_computing_cell_refinement 'CrysAlisPro V 1.171.39.46, Agilent Technologies'
_computing_data_collection 'CrysAlisPro V 1.171.39.46, Agilent Technologies'
_computing_data_reduction 'CrysAlisPro V 1.171.39.46, Agilent Technologies'
_computing_molecular_graphics 'XP SHELXTL/PC, Siemens Analytical'
_computing_publication_material 'Shelxl-2016/6, Sheldrick, G. M.'
_computing_structure_refinement 'Shelxl-2016/6, Sheldrick, G. M.'
_computing_structure_solution
;

Burla, M. C., Caliandro, R., Camalli, M., Carrozzini, B., Cascarano, G. L., De Caro, 
L., Giacovazzo, C., Polidori, G. and Spagna, R.  (2005).  SIR2004. An Improved 
Tool for Crystal Structure Determination and Refinement.  J. Appl. Cryst. 38, 
381-388.

;
_diffrn_ambient_temperature 100(2)
_diffrn_measured_fraction_theta_full 0.989
_diffrn_measured_fraction_theta_max 0.946
_diffrn_measurement_device_type 'Agilent SuperNova with an Atlas S2 CCD'
_diffrn_measurement_method \w-scans
_diffrn_radiation_type MoK\a
_diffrn_radiation_wavelength 0.71073
_diffrn_reflns_av_R_equivalents 0.0821
_diffrn_reflns_av_unetI/netI 0.1284
_diffrn_reflns_Laue_measured_fraction_full 0.989
_diffrn_reflns_Laue_measured_fraction_max 0.946
_diffrn_reflns_limit_h_max 14
_diffrn_reflns_limit_h_min -14
_diffrn_reflns_limit_k_max 11
_diffrn_reflns_limit_k_min -16
_diffrn_reflns_limit_l_max 18
_diffrn_reflns_limit_l_min -20
_diffrn_reflns_number 15116
_diffrn_reflns_point_group_measured_fraction_full 0.989
_diffrn_reflns_point_group_measured_fraction_max 0.946
_diffrn_reflns_theta_full 25.242
_diffrn_reflns_theta_max 26.484
_diffrn_reflns_theta_min 1.268
_diffrn_source 'sealed microfocus tube'
_exptl_absorpt_coefficient_mu 0.077
_exptl_absorpt_correction_T_max 1.00
_exptl_absorpt_correction_T_min 0.739
_exptl_absorpt_correction_type multi-scan
_exptl_absorpt_process_details
;
CrysAlisPro 1.171.39.46 (Rigaku Oxford Diffraction, 2018)
Empirical absorption correction using spherical harmonics,
 implemented in SCALE3 ABSPACK scaling algorithm.
;
_exptl_crystal_colour colorless
_exptl_crystal_density_diffrn 1.196
_exptl_crystal_description needle
_exptl_crystal_F_000 904
_exptl_crystal_size_max 0.140
_exptl_crystal_size_mid 0.065
_exptl_crystal_size_min 0.042
_refine_diff_density_max 0.293
_refine_diff_density_min -0.379
_refine_diff_density_rms 0.070
_refine_ls_extinction_method none
_refine_ls_goodness_of_fit_ref 1.004
_refine_ls_hydrogen_treatment mixed
_refine_ls_matrix_type full
_refine_ls_number_parameters 593
_refine_ls_number_reflns 9259
_refine_ls_number_restraints 0
_refine_ls_restrained_S_all 1.004
_refine_ls_R_factor_all 0.1310
_refine_ls_R_factor_gt 0.0797
_refine_ls_shift/su_max 0.000
_refine_ls_shift/su_mean 0.000
_refine_ls_structure_factor_coef Fsqd
_refine_ls_weighting_details 'w=1/[\s^2^(Fo^2^)+(0.0668P)^2^] where P=(Fo^2^+2Fc^2^)/3'
_refine_ls_weighting_scheme calc
_refine_ls_wR_factor_gt 0.1745
_refine_ls_wR_factor_ref 0.2133
_reflns_Friedel_coverage 0.000
_reflns_number_gt 5420
_reflns_number_total 9259
_reflns_threshold_expression 'I > 2\s(I)'
_cod_data_source_file jo0c01524_si_002.cif
_cod_data_source_block shelx
_cod_database_code 4038837
_shelx_shelxl_version_number 2016/6
_shelx_space_group_comment
;
The symmetry employed for this shelxl refinement is uniquely defined
by the following loop, which should always be used as a source of
symmetry information in preference to the above space-group names.
They are only intended as comments.
;
_shelx_estimated_absorpt_t_min 0.989
_shelx_estimated_absorpt_t_max 0.997

loop_
_space_group_symop_operation_xyz
'x, y, z'
'-x, -y, -z'

loop_
_atom_site_label
_atom_site_type_symbol
_atom_site_fract_x
_atom_site_fract_y
_atom_site_fract_z
_atom_site_U_iso_or_equiv
_atom_site_adp_type
_atom_site_occupancy
_atom_site_site_symmetry_order
_atom_site_calc_flag
_atom_site_refinement_flags_posn
_atom_site_refinement_flags_adp
_atom_site_refinement_flags_occupancy
_atom_site_disorder_assembly
_atom_site_disorder_group
C1 C 0.3921(3) 0.7080(3) 0.4718(2) 0.0253(7) Uani 1 1 d . . . . .
C2 C 0.3095(3) 0.7139(3) 0.4001(2) 0.0279(7) Uani 1 1 d . . . . .
H2 H 0.297703 0.786818 0.370224 0.034 Uiso 1 1 calc R U . . .
C3 C 0.1868(3) 0.6925(3) 0.4325(2) 0.0298(8) Uani 1 1 d . . . . .
H3A H 0.141434 0.681319 0.384447 0.036 Uiso 1 1 calc R U . . .
H3B H 0.199893 0.626113 0.470628 0.036 Uiso 1 1 calc R U . . .
C4 C 0.1105(3) 0.7766(3) 0.4776(2) 0.0293(7) Uani 1 1 d . . . . .
C5 C 0.1462(3) 0.8310(3) 0.5328(2) 0.0278(7) Uani 1 1 d . . . . .
H5 H 0.085807 0.884899 0.549913 0.033 Uiso 1 1 calc R U . . .
C6 C 0.2642(3) 0.8232(3) 0.5735(2) 0.0249(7) Uani 1 1 d . . . . .
H6 H 0.252111 0.793950 0.632563 0.030 Uiso 1 1 calc R U . . .
C7 C 0.3710(3) 0.7511(3) 0.5439(2) 0.0247(7) Uani 1 1 d . . . . .
C8 C 0.4796(3) 0.7218(3) 0.5903(2) 0.0265(7) Uani 1 1 d . . . . .
C9 C 0.5148(4) 0.7407(3) 0.6684(2) 0.0298(8) Uani 1 1 d . . . . .
H9 H 0.459304 0.779083 0.703487 0.036 Uiso 1 1 calc R U . . .
C10 C 0.6306(4) 0.7032(3) 0.6941(2) 0.0359(9) Uani 1 1 d . . . . .
H10 H 0.654506 0.715522 0.747127 0.043 Uiso 1 1 calc R U . . .
C11 C 0.7131(4) 0.6471(3) 0.6423(3) 0.0378(9) Uani 1 1 d . . . . .
H11 H 0.792775 0.623481 0.660262 0.045 Uiso 1 1 calc R U . . .
C12 C 0.6811(4) 0.6254(3) 0.5657(2) 0.0341(8) Uani 1 1 d . . . . .
H12 H 0.737099 0.586816 0.531116 0.041 Uiso 1 1 calc R U . . .
C13 C 0.5647(3) 0.6618(3) 0.5413(2) 0.0264(7) Uani 1 1 d . . . . .
C14 C 0.3559(3) 0.6384(3) 0.3379(2) 0.0304(8) Uani 1 1 d . . . . .
H14 H 0.340148 0.569334 0.350545 0.036 Uiso 1 1 calc R U . . .
C15 C 0.4161(4) 0.6566(3) 0.2679(2) 0.0312(8) Uani 1 1 d . . . . .
C16 C 0.4587(4) 0.7577(3) 0.2415(2) 0.0366(9) Uani 1 1 d . . . . .
H16A H 0.427292 0.808699 0.280054 0.055 Uiso 1 1 calc R U . . .
H16B H 0.430856 0.785667 0.185085 0.055 Uiso 1 1 calc R U . . .
H16C H 0.545740 0.744742 0.242063 0.055 Uiso 1 1 calc R U . . .
C17 C 0.4437(4) 0.5745(3) 0.2082(2) 0.0357(9) Uani 1 1 d . . . . .
H17A H 0.422433 0.508672 0.234290 0.054 Uiso 1 1 calc R U . . .
H17B H 0.528740 0.562648 0.194519 0.054 Uiso 1 1 calc R U . . .
H17C H 0.397824 0.598976 0.157179 0.054 Uiso 1 1 calc R U . . .
C18 C -0.0186(3) 0.7948(3) 0.4549(3) 0.0377(9) Uani 1 1 d . . . . .
H18A H -0.063562 0.850192 0.485347 0.057 Uiso 1 1 calc R U . . .
H18B H -0.049261 0.729838 0.469797 0.057 Uiso 1 1 calc R U . . .
H18C H -0.027205 0.816395 0.394920 0.057 Uiso 1 1 calc R U . . .
C19 C 0.2883(3) 0.9333(3) 0.5788(2) 0.0243(7) Uani 1 1 d . . . . .
C20 C 0.2705(3) 0.9779(3) 0.6529(2) 0.0245(7) Uani 1 1 d . . . . .
C21 C 0.2062(3) 0.9515(3) 0.7965(2) 0.0289(7) Uani 1 1 d . . . . .
C22 C 0.2241(4) 1.0555(3) 0.8058(2) 0.0323(8) Uani 1 1 d . . . . .
H22 H 0.209252 1.081545 0.858157 0.039 Uiso 1 1 calc R U . . .
C23 C 0.2616(3) 1.1158(3) 0.7412(2) 0.0314(8) Uani 1 1 d . . . . .
H23 H 0.271143 1.184889 0.748187 0.038 Uiso 1 1 calc R U . . .
C24 C 0.2876(3) 1.0785(3) 0.6621(2) 0.0259(7) Uani 1 1 d . . . . .
C25 C 0.3251(3) 1.1385(3) 0.5919(2) 0.0291(7) Uani 1 1 d . . . . .
H25 H 0.337886 1.207437 0.595834 0.035 Uiso 1 1 calc R U . . .
C26 C 0.3435(3) 1.0970(3) 0.5169(2) 0.0284(7) Uani 1 1 d . . . . .
H26 H 0.369083 1.137784 0.469489 0.034 Uiso 1 1 calc R U . . .
C27 C 0.3250(3) 0.9967(3) 0.5102(2) 0.0251(7) Uani 1 1 d . . . . .
C28 C 0.3793(3) 1.0139(3) 0.3670(2) 0.0303(8) Uani 1 1 d . . . . .
H28A H 0.324978 1.081630 0.356121 0.045 Uiso 1 1 calc R U . . .
H28B H 0.382657 0.975737 0.318326 0.045 Uiso 1 1 calc R U . . .
H28C H 0.458855 1.025797 0.378191 0.045 Uiso 1 1 calc R U . . .
C29 C 0.8560(3) 0.8336(3) 0.9567(2) 0.0242(7) Uani 1 1 d . . . . .
C30 C 0.7762(3) 0.8643(3) 0.8828(2) 0.0280(7) Uani 1 1 d . . . . .
H30 H 0.777166 0.800259 0.854562 0.034 Uiso 1 1 calc R U . . .
C31 C 0.6477(4) 0.9060(3) 0.9080(3) 0.0382(9) Uani 1 1 d . . . . .
H31A H 0.647868 0.963456 0.942436 0.046 Uiso 1 1 calc R U . . .
H31B H 0.602898 0.936980 0.856752 0.046 Uiso 1 1 calc R U . . .
C32 C 0.5808(3) 0.8274(3) 0.9555(2) 0.0347(8) Uani 1 1 d . . . . .
C33 C 0.6215(3) 0.7517(3) 1.0160(2) 0.0322(8) Uani 1 1 d . . . . .
H33 H 0.565775 0.708561 1.034990 0.039 Uiso 1 1 calc R U . . .
C34 C 0.7395(3) 0.7209(3) 1.0605(2) 0.0277(7) Uani 1 1 d . . . . .
H34 H 0.721801 0.739069 1.118432 0.033 Uiso 1 1 calc R U . . .
C35 C 0.8407(3) 0.7737(3) 1.0310(2) 0.0230(7) Uani 1 1 d . . . . .
C36 C 0.9464(3) 0.7653(3) 1.0783(2) 0.0252(7) Uani 1 1 d . . . . .
C37 C 0.9836(4) 0.7151(3) 1.1568(2) 0.0293(8) Uani 1 1 d . . . . .
H37 H 0.933277 0.677591 1.191154 0.035 Uiso 1 1 calc R U . . .
C38 C 1.0953(4) 0.7209(3) 1.1835(2) 0.0339(8) Uani 1 1 d . . . . .
H38 H 1.122055 0.686385 1.236479 0.041 Uiso 1 1 calc R U . . .
C39 C 1.1696(4) 0.7773(3) 1.1333(2) 0.0365(9) Uani 1 1 d . . . . .
H39 H 1.245932 0.779785 1.153080 0.044 Uiso 1 1 calc R U . . .
C40 C 1.1343(4) 0.8293(3) 1.0556(2) 0.0317(8) Uani 1 1 d . . . . .
H40 H 1.184303 0.868088 1.021992 0.038 Uiso 1 1 calc R U . . .
C41 C 1.0226(3) 0.8220(3) 1.0292(2) 0.0266(7) Uani 1 1 d . . . . .
C42 C 0.8188(4) 0.9459(3) 0.8208(2) 0.0317(8) Uani 1 1 d . . . . .
H42 H 0.796325 1.016773 0.831846 0.038 Uiso 1 1 calc R U . . .
C43 C 0.8839(3) 0.9298(3) 0.7529(2) 0.0305(8) Uani 1 1 d . . . . .
C44 C 0.9305(4) 0.8246(3) 0.7256(3) 0.0455(11) Uani 1 1 d . . . . .
H44A H 0.916376 0.769665 0.769605 0.068 Uiso 1 1 calc R U . . .
H44B H 1.016039 0.817413 0.714350 0.068 Uiso 1 1 calc R U . . .
H44C H 0.889845 0.817785 0.674804 0.068 Uiso 1 1 calc R U . . .
C45 C 0.9157(4) 1.0218(3) 0.6956(2) 0.0377(9) Uani 1 1 d . . . . .
H45A H 0.884504 1.087244 0.719102 0.057 Uiso 1 1 calc R U . . .
H45B H 0.880804 1.024440 0.640696 0.057 Uiso 1 1 calc R U . . .
H45C H 1.002272 1.012954 0.689923 0.057 Uiso 1 1 calc R U . . .
C46 C 0.4536(4) 0.8421(4) 0.9278(3) 0.0501(11) Uani 1 1 d . . . . .
H46A H 0.413349 0.791895 0.962123 0.075 Uiso 1 1 calc R U . . .
H46B H 0.452200 0.830148 0.869279 0.075 Uiso 1 1 calc R U . . .
H46C H 0.412712 0.913799 0.933989 0.075 Uiso 1 1 calc R U . . .
C47 C 0.7769(3) 0.6005(3) 1.0702(2) 0.0253(7) Uani 1 1 d . . . . .
C48 C 0.7715(3) 0.5397(3) 1.1463(2) 0.0280(7) Uani 1 1 d . . . . .
C49 C 0.7278(4) 0.5424(3) 1.2935(2) 0.0324(8) Uani 1 1 d . . . . .
C50 C 0.7460(4) 0.4306(3) 1.3024(2) 0.0418(10) Uani 1 1 d . . . . .
H50 H 0.734636 0.393194 1.355343 0.050 Uiso 1 1 calc R U . . .
C51 C 0.7789(4) 0.3772(3) 1.2368(2) 0.0384(9) Uani 1 1 d . . . . .
H51 H 0.791926 0.302613 1.244476 0.046 Uiso 1 1 calc R U . . .
C52 C 0.7947(4) 0.4304(3) 1.1563(2) 0.0321(8) Uani 1 1 d . . . . .
C53 C 0.8303(4) 0.3791(3) 1.0860(2) 0.0363(9) Uani 1 1 d . . . . .
H53 H 0.847376 0.304553 1.090954 0.044 Uiso 1 1 calc R U . . .
C54 C 0.8406(4) 0.4365(3) 1.0102(2) 0.0337(8) Uani 1 1 d . . . . .
H54 H 0.866448 0.401413 0.962914 0.040 Uiso 1 1 calc R U . . .
C55 C 0.8137(3) 0.5448(3) 1.0019(2) 0.0267(7) Uani 1 1 d . . . . .
C56 C 0.8635(4) 0.5534(3) 0.8584(2) 0.0336(8) Uani 1 1 d . . . . .
H56A H 0.942967 0.512416 0.871393 0.050 Uiso 1 1 calc R U . . .
H56B H 0.868181 0.605072 0.809643 0.050 Uiso 1 1 calc R U . . .
H56C H 0.810832 0.506250 0.846373 0.050 Uiso 1 1 calc R U . . .
N1 N 0.5079(3) 0.6538(2) 0.46924(18) 0.0274(6) Uani 1 1 d . . . . .
N2 N 0.9647(3) 0.8633(2) 0.95689(17) 0.0242(6) Uani 1 1 d . . . . .
O1 O 0.2335(2) 0.91547(19) 0.72081(14) 0.0266(5) Uani 1 1 d . . . . .
O2 O 0.1684(2) 0.8910(2) 0.84958(15) 0.0319(6) Uani 1 1 d . . . . .
O3 O 0.3375(2) 0.95342(19) 0.43791(14) 0.0279(5) Uani 1 1 d . . . . .
O4 O 0.7406(2) 0.59299(19) 1.21499(15) 0.0283(5) Uani 1 1 d . . . . .
O5 O 0.7027(3) 0.5984(2) 1.34864(15) 0.0347(6) Uani 1 1 d . . . . .
O6 O 0.8176(2) 0.60624(19) 0.92769(14) 0.0279(5) Uani 1 1 d . . . . .
H1N H 0.540(3) 0.628(3) 0.423(2) 0.010(8) Uiso 1 1 d . . . . .
H2N H 0.994(3) 0.898(3) 0.909(2) 0.017(9) Uiso 1 1 d . . . . .

loop_
_atom_site_aniso_label
_atom_site_aniso_U_11
_atom_site_aniso_U_22
_atom_site_aniso_U_33
_atom_site_aniso_U_23
_atom_site_aniso_U_13
_atom_site_aniso_U_12
C1 0.0311(18) 0.0224(17) 0.0227(15) 0.0009(13) 0.0057(13) -0.0092(14)
C2 0.0359(19) 0.0294(18) 0.0202(15) -0.0016(13) 0.0037(14) -0.0117(15)
C3 0.0335(19) 0.037(2) 0.0238(16) -0.0059(14) 0.0068(14) -0.0172(16)
C4 0.0299(19) 0.0306(19) 0.0290(17) 0.0010(14) 0.0078(14) -0.0138(15)
C5 0.0292(18) 0.0246(17) 0.0306(17) -0.0023(14) 0.0120(14) -0.0106(14)
C6 0.0280(17) 0.0264(17) 0.0214(15) -0.0026(13) 0.0086(13) -0.0097(14)
C7 0.0290(18) 0.0248(17) 0.0220(15) -0.0020(13) 0.0073(13) -0.0115(14)
C8 0.0341(19) 0.0189(16) 0.0278(16) -0.0002(13) 0.0066(14) -0.0112(14)
C9 0.041(2) 0.0263(18) 0.0227(16) -0.0005(14) 0.0024(15) -0.0110(16)
C10 0.052(2) 0.030(2) 0.0276(18) 0.0028(15) -0.0061(17) -0.0155(18)
C11 0.038(2) 0.031(2) 0.042(2) 0.0040(17) -0.0043(17) -0.0080(17)
C12 0.040(2) 0.0270(19) 0.0355(19) -0.0015(15) 0.0038(16) -0.0083(16)
C13 0.0307(18) 0.0225(17) 0.0262(16) 0.0008(13) 0.0033(14) -0.0086(14)
C14 0.0338(19) 0.0308(19) 0.0282(17) -0.0054(15) 0.0021(14) -0.0092(15)
C15 0.038(2) 0.032(2) 0.0262(17) -0.0043(15) 0.0043(15) -0.0128(16)
C16 0.038(2) 0.041(2) 0.0319(19) -0.0031(16) 0.0125(16) -0.0136(18)
C17 0.040(2) 0.041(2) 0.0289(18) -0.0108(16) 0.0100(16) -0.0123(18)
C18 0.029(2) 0.039(2) 0.048(2) -0.0028(18) 0.0045(17) -0.0143(17)
C19 0.0251(16) 0.0230(17) 0.0246(16) -0.0014(13) 0.0080(13) -0.0064(13)
C20 0.0220(16) 0.0273(18) 0.0238(15) -0.0017(13) 0.0066(13) -0.0057(13)
C21 0.0275(17) 0.0327(19) 0.0277(17) -0.0092(15) 0.0074(14) -0.0063(15)
C22 0.038(2) 0.032(2) 0.0268(17) -0.0101(15) 0.0102(15) -0.0051(16)
C23 0.0299(19) 0.0280(19) 0.0373(19) -0.0099(15) 0.0076(15) -0.0052(15)
C24 0.0218(16) 0.0249(17) 0.0318(17) -0.0035(14) 0.0057(13) -0.0071(13)
C25 0.0274(17) 0.0255(18) 0.0357(18) -0.0038(15) 0.0077(14) -0.0091(14)
C26 0.0244(17) 0.0288(19) 0.0318(18) -0.0019(14) 0.0049(14) -0.0063(14)
C27 0.0222(16) 0.0256(17) 0.0273(16) -0.0034(13) 0.0062(13) -0.0053(13)
C28 0.036(2) 0.0327(19) 0.0229(16) 0.0016(14) 0.0069(14) -0.0128(16)
C29 0.0254(17) 0.0251(17) 0.0214(15) -0.0047(13) 0.0063(13) -0.0031(13)
C30 0.0340(19) 0.0237(17) 0.0257(16) -0.0007(13) 0.0053(14) -0.0064(14)
C31 0.039(2) 0.038(2) 0.0334(19) 0.0021(16) 0.0030(17) -0.0007(17)
C32 0.0285(19) 0.039(2) 0.0348(19) -0.0055(16) 0.0080(15) -0.0030(16)
C33 0.0258(18) 0.037(2) 0.0327(18) -0.0039(15) 0.0087(15) -0.0058(15)
C34 0.0314(19) 0.0292(19) 0.0230(16) -0.0050(14) 0.0083(14) -0.0073(15)
C35 0.0258(17) 0.0225(16) 0.0205(15) -0.0038(12) 0.0057(12) -0.0047(13)
C36 0.0298(18) 0.0254(17) 0.0206(15) -0.0093(13) 0.0096(13) -0.0031(14)
C37 0.038(2) 0.0257(18) 0.0230(16) -0.0047(13) 0.0050(14) -0.0030(15)
C38 0.040(2) 0.038(2) 0.0253(17) -0.0106(15) -0.0014(15) -0.0048(17)
C39 0.035(2) 0.039(2) 0.039(2) -0.0134(17) -0.0039(16) -0.0093(17)
C40 0.036(2) 0.0293(19) 0.0310(18) -0.0067(15) 0.0042(15) -0.0091(16)
C41 0.0274(18) 0.0312(19) 0.0236(16) -0.0078(14) 0.0055(13) -0.0097(15)
C42 0.042(2) 0.0240(18) 0.0288(17) 0.0004(14) 0.0004(15) -0.0067(15)
C43 0.0342(19) 0.0292(19) 0.0271(17) 0.0032(14) 0.0004(15) -0.0077(15)
C44 0.043(2) 0.047(3) 0.048(2) -0.011(2) 0.020(2) -0.014(2)
C45 0.040(2) 0.042(2) 0.0313(18) 0.0036(16) 0.0029(16) -0.0131(18)
C46 0.027(2) 0.068(3) 0.048(2) 0.006(2) 0.0023(19) -0.001(2)
C47 0.0246(16) 0.0253(17) 0.0260(16) -0.0058(13) 0.0093(13) -0.0044(13)
C48 0.0280(18) 0.0316(19) 0.0248(16) -0.0054(14) 0.0121(14) -0.0073(15)
C49 0.039(2) 0.037(2) 0.0218(16) -0.0026(15) 0.0127(15) -0.0098(16)
C50 0.061(3) 0.034(2) 0.0283(19) -0.0002(16) 0.0147(18) -0.009(2)
C51 0.052(3) 0.030(2) 0.0316(19) 0.0005(15) 0.0131(17) -0.0073(18)
C52 0.039(2) 0.0257(18) 0.0312(18) -0.0040(15) 0.0138(16) -0.0079(16)
C53 0.046(2) 0.0255(19) 0.037(2) -0.0076(16) 0.0127(17) -0.0064(17)
C54 0.042(2) 0.030(2) 0.0287(18) -0.0068(15) 0.0106(16) -0.0041(16)
C55 0.0285(18) 0.0266(18) 0.0259(16) -0.0045(14) 0.0089(14) -0.0087(14)
C56 0.050(2) 0.0280(19) 0.0228(16) -0.0048(14) 0.0076(16) -0.0086(17)
N1 0.0330(16) 0.0286(15) 0.0218(14) -0.0047(12) 0.0067(12) -0.0087(13)
N2 0.0272(15) 0.0235(14) 0.0226(13) -0.0045(11) 0.0077(11) -0.0071(12)
O1 0.0320(13) 0.0278(13) 0.0211(11) -0.0026(9) 0.0086(10) -0.0101(10)
O2 0.0379(15) 0.0345(14) 0.0241(12) -0.0045(10) 0.0125(11) -0.0105(12)
O3 0.0365(14) 0.0261(13) 0.0225(11) -0.0012(10) 0.0073(10) -0.0119(11)
O4 0.0340(14) 0.0290(13) 0.0218(11) -0.0042(10) 0.0099(10) -0.0068(11)
O5 0.0473(17) 0.0346(14) 0.0221(12) -0.0056(11) 0.0113(11) -0.0080(12)
O6 0.0362(14) 0.0250(12) 0.0229(11) -0.0058(10) 0.0106(10) -0.0069(10)

loop_
_atom_type_symbol
_atom_type_description
_atom_type_scat_dispersion_real
_atom_type_scat_dispersion_imag
_atom_type_scat_source
C C 0.0033 0.0016 'International Tables Vol C Tables 4.2.6.8 and 6.1.1.4'
H H 0.0000 0.0000 'International Tables Vol C Tables 4.2.6.8 and 6.1.1.4'
N N 0.0061 0.0033 'International Tables Vol C Tables 4.2.6.8 and 6.1.1.4'
O O 0.0106 0.0060 'International Tables Vol C Tables 4.2.6.8 and 6.1.1.4'

loop_
_geom_angle_atom_site_label_1
_geom_angle_atom_site_label_2
_geom_angle_atom_site_label_3
_geom_angle
_geom_angle_site_symmetry_1
_geom_angle_site_symmetry_3
_geom_angle_publ_flag
C7 C1 N1 110.2(3) . . ?
C7 C1 C2 129.0(3) . . ?
N1 C1 C2 120.8(3) . . ?
C1 C2 C14 113.7(3) . . ?
C1 C2 C3 110.4(3) . . ?
C14 C2 C3 108.4(3) . . ?
C1 C2 H2 108.1 . . ?
C14 C2 H2 108.1 . . ?
C3 C2 H2 108.1 . . ?
C4 C3 C2 116.7(3) . . ?
C4 C3 H3A 108.1 . . ?
C2 C3 H3A 108.1 . . ?
C4 C3 H3B 108.1 . . ?
C2 C3 H3B 108.1 . . ?
H3A C3 H3B 107.3 . . ?
C5 C4 C18 120.0(3) . . ?
C5 C4 C3 127.1(4) . . ?
C18 C4 C3 112.9(3) . . ?
C4 C5 C6 132.1(3) . . ?
C4 C5 H5 113.9 . . ?
C6 C5 H5 113.9 . . ?
C7 C6 C5 119.4(3) . . ?
C7 C6 C19 112.2(3) . . ?
C5 C6 C19 109.7(3) . . ?
C7 C6 H6 104.7 . . ?
C5 C6 H6 104.7 . . ?
C19 C6 H6 104.7 . . ?
C1 C7 C8 106.4(3) . . ?
C1 C7 C6 130.9(3) . . ?
C8 C7 C6 122.5(3) . . ?
C9 C8 C13 118.0(3) . . ?
C9 C8 C7 134.3(3) . . ?
C13 C8 C7 107.7(3) . . ?
C10 C9 C8 119.7(3) . . ?
C10 C9 H9 120.2 . . ?
C8 C9 H9 120.2 . . ?
C9 C10 C11 120.3(4) . . ?
C9 C10 H10 119.8 . . ?
C11 C10 H10 119.8 . . ?
C12 C11 C10 121.6(4) . . ?
C12 C11 H11 119.2 . . ?
C10 C11 H11 119.2 . . ?
C11 C12 C13 117.5(4) . . ?
C11 C12 H12 121.2 . . ?
C13 C12 H12 121.2 . . ?
N1 C13 C12 130.7(3) . . ?
N1 C13 C8 106.4(3) . . ?
C12 C13 C8 122.8(3) . . ?
C15 C14 C2 128.0(4) . . ?
C15 C14 H14 116.0 . . ?
C2 C14 H14 116.0 . . ?
C14 C15 C16 123.6(3) . . ?
C14 C15 C17 120.5(3) . . ?
C16 C15 C17 115.8(3) . . ?
C15 C16 H16A 109.5 . . ?
C15 C16 H16B 109.5 . . ?
H16A C16 H16B 109.5 . . ?
C15 C16 H16C 109.5 . . ?
H16A C16 H16C 109.5 . . ?
H16B C16 H16C 109.5 . . ?
C15 C17 H17A 109.5 . . ?
C15 C17 H17B 109.5 . . ?
H17A C17 H17B 109.5 . . ?
C15 C17 H17C 109.5 . . ?
H17A C17 H17C 109.5 . . ?
H17B C17 H17C 109.5 . . ?
C4 C18 H18A 109.5 . . ?
C4 C18 H18B 109.5 . . ?
H18A C18 H18B 109.5 . . ?
C4 C18 H18C 109.5 . . ?
H18A C18 H18C 109.5 . . ?
H18B C18 H18C 109.5 . . ?
C20 C19 C27 115.9(3) . . ?
C20 C19 C6 120.9(3) . . ?
C27 C19 C6 123.1(3) . . ?
C19 C20 O1 116.0(3) . . ?
C19 C20 C24 124.2(3) . . ?
O1 C20 C24 119.8(3) . . ?
O2 C21 O1 115.7(3) . . ?
O2 C21 C22 126.5(3) . . ?
O1 C21 C22 117.8(3) . . ?
C23 C22 C21 120.5(3) . . ?
C23 C22 H22 119.7 . . ?
C21 C22 H22 119.7 . . ?
C22 C23 C24 121.4(3) . . ?
C22 C23 H23 119.3 . . ?
C24 C23 H23 119.3 . . ?
C20 C24 C25 117.7(3) . . ?
C20 C24 C23 118.3(3) . . ?
C25 C24 C23 124.0(3) . . ?
C26 C25 C24 119.8(3) . . ?
C26 C25 H25 120.1 . . ?
C24 C25 H25 120.1 . . ?
C25 C26 C27 120.7(3) . . ?
C25 C26 H26 119.6 . . ?
C27 C26 H26 119.6 . . ?
O3 C27 C26 123.4(3) . . ?
O3 C27 C19 115.1(3) . . ?
C26 C27 C19 121.6(3) . . ?
O3 C28 H28A 109.5 . . ?
O3 C28 H28B 109.5 . . ?
H28A C28 H28B 109.5 . . ?
O3 C28 H28C 109.5 . . ?
H28A C28 H28C 109.5 . . ?
H28B C28 H28C 109.5 . . ?
N2 C29 C35 108.8(3) . . ?
N2 C29 C30 121.2(3) . . ?
C35 C29 C30 129.9(3) . . ?
C29 C30 C42 111.7(3) . . ?
C29 C30 C31 112.0(3) . . ?
C42 C30 C31 109.0(3) . . ?
C29 C30 H30 108.0 . . ?
C42 C30 H30 108.0 . . ?
C31 C30 H30 108.0 . . ?
C32 C31 C30 116.7(3) . . ?
C32 C31 H31A 108.1 . . ?
C30 C31 H31A 108.1 . . ?
C32 C31 H31B 108.1 . . ?
C30 C31 H31B 108.1 . . ?
H31A C31 H31B 107.3 . . ?
C33 C32 C46 119.7(4) . . ?
C33 C32 C31 127.7(4) . . ?
C46 C32 C31 112.7(4) . . ?
C32 C33 C34 132.5(4) . . ?
C32 C33 H33 113.7 . . ?
C34 C33 H33 113.7 . . ?
C35 C34 C33 119.8(3) . . ?
C35 C34 C47 111.6(3) . . ?
C33 C34 C47 108.9(3) . . ?
C35 C34 H34 105.0 . . ?
C33 C34 H34 105.0 . . ?
C47 C34 H34 105.0 . . ?
C29 C35 C36 106.7(3) . . ?
C29 C35 C34 129.7(3) . . ?
C36 C35 C34 123.5(3) . . ?
C37 C36 C41 119.2(3) . . ?
C37 C36 C35 133.7(3) . . ?
C41 C36 C35 107.1(3) . . ?
C38 C37 C36 118.7(4) . . ?
C38 C37 H37 120.6 . . ?
C36 C37 H37 120.6 . . ?
C37 C38 C39 120.9(4) . . ?
C37 C38 H38 119.6 . . ?
C39 C38 H38 119.6 . . ?
C40 C39 C38 121.7(4) . . ?
C40 C39 H39 119.1 . . ?
C38 C39 H39 119.1 . . ?
C41 C40 C39 116.8(4) . . ?
C41 C40 H40 121.6 . . ?
C39 C40 H40 121.6 . . ?
N2 C41 C40 130.3(3) . . ?
N2 C41 C36 107.1(3) . . ?
C40 C41 C36 122.6(3) . . ?
C43 C42 C30 127.3(3) . . ?
C43 C42 H42 116.3 . . ?
C30 C42 H42 116.3 . . ?
C42 C43 C44 124.8(4) . . ?
C42 C43 C45 120.5(4) . . ?
C44 C43 C45 114.7(3) . . ?
C43 C44 H44A 109.5 . . ?
C43 C44 H44B 109.5 . . ?
H44A C44 H44B 109.5 . . ?
C43 C44 H44C 109.5 . . ?
H44A C44 H44C 109.5 . . ?
H44B C44 H44C 109.5 . . ?
C43 C45 H45A 109.5 . . ?
C43 C45 H45B 109.5 . . ?
H45A C45 H45B 109.5 . . ?
C43 C45 H45C 109.5 . . ?
H45A C45 H45C 109.5 . . ?
H45B C45 H45C 109.5 . . ?
C32 C46 H46A 109.5 . . ?
C32 C46 H46B 109.5 . . ?
H46A C46 H46B 109.5 . . ?
C32 C46 H46C 109.5 . . ?
H46A C46 H46C 109.5 . . ?
H46B C46 H46C 109.5 . . ?
C48 C47 C55 115.8(3) . . ?
C48 C47 C34 122.0(3) . . ?
C55 C47 C34 122.2(3) . . ?
O4 C48 C47 116.7(3) . . ?
O4 C48 C52 119.6(3) . . ?
C47 C48 C52 123.7(3) . . ?
O5 C49 O4 116.0(3) . . ?
O5 C49 C50 126.7(4) . . ?
O4 C49 C50 117.3(3) . . ?
C51 C50 C49 120.9(4) . . ?
C51 C50 H50 119.5 . . ?
C49 C50 H50 119.5 . . ?
C50 C51 C52 121.1(4) . . ?
C50 C51 H51 119.4 . . ?
C52 C51 H51 119.4 . . ?
C48 C52 C53 118.0(3) . . ?
C48 C52 C51 118.3(3) . . ?
C53 C52 C51 123.7(4) . . ?
C54 C53 C52 120.0(4) . . ?
C54 C53 H53 120.0 . . ?
C52 C53 H53 120.0 . . ?
C53 C54 C55 120.5(3) . . ?
C53 C54 H54 119.7 . . ?
C55 C54 H54 119.7 . . ?
O6 C55 C54 123.4(3) . . ?
O6 C55 C47 114.7(3) . . ?
C54 C55 C47 121.9(3) . . ?
O6 C56 H56A 109.5 . . ?
O6 C56 H56B 109.5 . . ?
H56A C56 H56B 109.5 . . ?
O6 C56 H56C 109.5 . . ?
H56A C56 H56C 109.5 . . ?
H56B C56 H56C 109.5 . . ?
C13 N1 C1 109.2(3) . . ?
C13 N1 H1N 128(2) . . ?
C1 N1 H1N 122(2) . . ?
C41 N2 C29 110.2(3) . . ?
C41 N2 H2N 128(2) . . ?
C29 N2 H2N 121(2) . . ?
C21 O1 C20 122.2(3) . . ?
C27 O3 C28 116.8(3) . . ?
C49 O4 C48 122.7(3) . . ?
C55 O6 C56 116.3(3) . . ?

loop_
_geom_bond_atom_site_label_1
_geom_bond_atom_site_label_2
_geom_bond_distance
_geom_bond_site_symmetry_2
_geom_bond_publ_flag
C1 C7 1.354(5) . ?
C1 N1 1.383(5) . ?
C1 C2 1.507(5) . ?
C2 C14 1.510(5) . ?
C2 C3 1.548(5) . ?
C2 H2 1.0000 . ?
C3 C4 1.515(5) . ?
C3 H3A 0.9900 . ?
C3 H3B 0.9900 . ?
C4 C5 1.328(5) . ?
C4 C18 1.505(5) . ?
C5 C6 1.504(5) . ?
C5 H5 0.9500 . ?
C6 C7 1.500(5) . ?
C6 C19 1.530(5) . ?
C6 H6 1.0000 . ?
C7 C8 1.439(5) . ?
C8 C9 1.405(5) . ?
C8 C13 1.416(5) . ?
C9 C10 1.384(6) . ?
C9 H9 0.9500 . ?
C10 C11 1.405(6) . ?
C10 H10 0.9500 . ?
C11 C12 1.380(6) . ?
C11 H11 0.9500 . ?
C12 C13 1.382(6) . ?
C12 H12 0.9500 . ?
C13 N1 1.380(5) . ?
C14 C15 1.328(5) . ?
C14 H14 0.9500 . ?
C15 C16 1.504(5) . ?
C15 C17 1.514(5) . ?
C16 H16A 0.9800 . ?
C16 H16B 0.9800 . ?
C16 H16C 0.9800 . ?
C17 H17A 0.9800 . ?
C17 H17B 0.9800 . ?
C17 H17C 0.9800 . ?
C18 H18A 0.9800 . ?
C18 H18B 0.9800 . ?
C18 H18C 0.9800 . ?
C19 C20 1.390(5) . ?
C19 C27 1.404(5) . ?
C20 O1 1.390(4) . ?
C20 C24 1.391(5) . ?
C21 O2 1.220(5) . ?
C21 O1 1.372(4) . ?
C21 C22 1.439(5) . ?
C22 C23 1.340(6) . ?
C22 H22 0.9500 . ?
C23 C24 1.429(5) . ?
C23 H23 0.9500 . ?
C24 C25 1.402(5) . ?
C25 C26 1.384(5) . ?
C25 H25 0.9500 . ?
C26 C27 1.384(5) . ?
C26 H26 0.9500 . ?
C27 O3 1.354(4) . ?
C28 O3 1.433(4) . ?
C28 H28A 0.9800 . ?
C28 H28B 0.9800 . ?
C28 H28C 0.9800 . ?
C29 N2 1.374(4) . ?
C29 C35 1.377(5) . ?
C29 C30 1.497(5) . ?
C30 C42 1.512(5) . ?
C30 C31 1.531(5) . ?
C30 H30 1.0000 . ?
C31 C32 1.517(6) . ?
C31 H31A 0.9900 . ?
C31 H31B 0.9900 . ?
C32 C33 1.330(6) . ?
C32 C46 1.510(6) . ?
C33 C34 1.516(5) . ?
C33 H33 0.9500 . ?
C34 C35 1.495(5) . ?
C34 C47 1.539(5) . ?
C34 H34 1.0000 . ?
C35 C36 1.434(5) . ?
C36 C37 1.396(5) . ?
C36 C41 1.414(5) . ?
C37 C38 1.383(6) . ?
C37 H37 0.9500 . ?
C38 C39 1.404(6) . ?
C38 H38 0.9500 . ?
C39 C40 1.388(6) . ?
C39 H39 0.9500 . ?
C40 C41 1.387(5) . ?
C40 H40 0.9500 . ?
C41 N2 1.364(5) . ?
C42 C43 1.325(5) . ?
C42 H42 0.9500 . ?
C43 C44 1.491(5) . ?
C43 C45 1.519(5) . ?
C44 H44A 0.9800 . ?
C44 H44B 0.9800 . ?
C44 H44C 0.9800 . ?
C45 H45A 0.9800 . ?
C45 H45B 0.9800 . ?
C45 H45C 0.9800 . ?
C46 H46A 0.9800 . ?
C46 H46B 0.9800 . ?
C46 H46C 0.9800 . ?
C47 C48 1.387(5) . ?
C47 C55 1.408(5) . ?
C48 O4 1.385(4) . ?
C48 C52 1.392(5) . ?
C49 O5 1.216(4) . ?
C49 O4 1.375(4) . ?
C49 C50 1.426(6) . ?
C50 C51 1.346(5) . ?
C50 H50 0.9500 . ?
C51 C52 1.422(5) . ?
C51 H51 0.9500 . ?
C52 C53 1.403(5) . ?
C53 C54 1.371(6) . ?
C53 H53 0.9500 . ?
C54 C55 1.381(5) . ?
C54 H54 0.9500 . ?
C55 O6 1.363(4) . ?
C56 O6 1.424(4) . ?
C56 H56A 0.9800 . ?
C56 H56B 0.9800 . ?
C56 H56C 0.9800 . ?
N1 H1N 0.90(3) . ?
N2 H2N 0.94(4) . ?

loop_
_geom_hbond_atom_site_label_D
_geom_hbond_atom_site_label_H
_geom_hbond_atom_site_label_A
_geom_hbond_distance_DH
_geom_hbond_distance_HA
_geom_hbond_distance_DA
_geom_hbond_angle_DHA
_geom_hbond_site_symmetry_A
N1 H1N O5 0.90(3) 2.19(4) 2.961(4) 144(3) 1_554
N2 H2N O2 0.94(4) 2.18(4) 2.916(4) 135(3) 1_655

loop_
_geom_torsion_atom_site_label_1
_geom_torsion_atom_site_label_2
_geom_torsion_atom_site_label_3
_geom_torsion_atom_site_label_4
_geom_torsion
_geom_torsion_site_symmetry_1
_geom_torsion_site_symmetry_2
_geom_torsion_site_symmetry_3
_geom_torsion_site_symmetry_4
_geom_torsion_publ_flag
C7 C1 C2 C14 -168.4(4) . . . . ?
N1 C1 C2 C14 12.5(5) . . . . ?
C7 C1 C2 C3 -46.3(5) . . . . ?
N1 C1 C2 C3 134.6(3) . . . . ?
C1 C2 C3 C4 70.4(4) . . . . ?
C14 C2 C3 C4 -164.5(3) . . . . ?
C2 C3 C4 C5 -41.8(5) . . . . ?
C2 C3 C4 C18 139.2(3) . . . . ?
C18 C4 C5 C6 173.2(4) . . . . ?
C3 C4 C5 C6 -5.8(6) . . . . ?
C4 C5 C6 C7 8.0(6) . . . . ?
C4 C5 C6 C19 139.5(4) . . . . ?
N1 C1 C7 C8 -0.5(4) . . . . ?
C2 C1 C7 C8 -179.7(3) . . . . ?
N1 C1 C7 C6 174.7(3) . . . . ?
C2 C1 C7 C6 -4.5(6) . . . . ?
C5 C6 C7 C1 19.3(5) . . . . ?
C19 C6 C7 C1 -111.1(4) . . . . ?
C5 C6 C7 C8 -166.1(3) . . . . ?
C19 C6 C7 C8 63.5(4) . . . . ?
C1 C7 C8 C9 -179.5(4) . . . . ?
C6 C7 C8 C9 4.8(6) . . . . ?
C1 C7 C8 C13 1.1(4) . . . . ?
C6 C7 C8 C13 -174.6(3) . . . . ?
C13 C8 C9 C10 1.7(5) . . . . ?
C7 C8 C9 C10 -177.6(4) . . . . ?
C8 C9 C10 C11 0.4(6) . . . . ?
C9 C10 C11 C12 -1.6(6) . . . . ?
C10 C11 C12 C13 0.6(6) . . . . ?
C11 C12 C13 N1 179.1(4) . . . . ?
C11 C12 C13 C8 1.7(6) . . . . ?
C9 C8 C13 N1 179.2(3) . . . . ?
C7 C8 C13 N1 -1.3(4) . . . . ?
C9 C8 C13 C12 -2.8(5) . . . . ?
C7 C8 C13 C12 176.7(3) . . . . ?
C1 C2 C14 C15 -94.6(5) . . . . ?
C3 C2 C14 C15 142.2(4) . . . . ?
C2 C14 C15 C16 5.6(7) . . . . ?
C2 C14 C15 C17 -173.1(4) . . . . ?
C7 C6 C19 C20 -123.7(3) . . . . ?
C5 C6 C19 C20 101.2(4) . . . . ?
C7 C6 C19 C27 58.7(5) . . . . ?
C5 C6 C19 C27 -76.5(4) . . . . ?
C27 C19 C20 O1 179.6(3) . . . . ?
C6 C19 C20 O1 1.8(5) . . . . ?
C27 C19 C20 C24 -0.5(5) . . . . ?
C6 C19 C20 C24 -178.3(3) . . . . ?
O2 C21 C22 C23 -177.2(4) . . . . ?
O1 C21 C22 C23 2.7(6) . . . . ?
C21 C22 C23 C24 -1.5(6) . . . . ?
C19 C20 C24 C25 0.0(6) . . . . ?
O1 C20 C24 C25 180.0(3) . . . . ?
C19 C20 C24 C23 177.6(4) . . . . ?
O1 C20 C24 C23 -2.4(5) . . . . ?
C22 C23 C24 C20 1.4(6) . . . . ?
C22 C23 C24 C25 178.8(4) . . . . ?
C20 C24 C25 C26 0.1(5) . . . . ?
C23 C24 C25 C26 -177.3(4) . . . . ?
C24 C25 C26 C27 0.2(6) . . . . ?
C25 C26 C27 O3 177.7(3) . . . . ?
C25 C26 C27 C19 -0.7(6) . . . . ?
C20 C19 C27 O3 -177.7(3) . . . . ?
C6 C19 C27 O3 0.1(5) . . . . ?
C20 C19 C27 C26 0.8(5) . . . . ?
C6 C19 C27 C26 178.6(3) . . . . ?
N2 C29 C30 C42 -11.4(4) . . . . ?
C35 C29 C30 C42 170.2(3) . . . . ?
N2 C29 C30 C31 -134.0(3) . . . . ?
C35 C29 C30 C31 47.7(5) . . . . ?
C29 C30 C31 C32 -68.3(4) . . . . ?
C42 C30 C31 C32 167.6(3) . . . . ?
C30 C31 C32 C33 40.9(6) . . . . ?
C30 C31 C32 C46 -139.4(4) . . . . ?
C46 C32 C33 C34 -176.0(4) . . . . ?
C31 C32 C33 C34 3.6(7) . . . . ?
C32 C33 C34 C35 -6.9(6) . . . . ?
C32 C33 C34 C47 -137.1(4) . . . . ?
N2 C29 C35 C36 -0.9(4) . . . . ?
C30 C29 C35 C36 177.6(3) . . . . ?
N2 C29 C35 C34 -178.4(3) . . . . ?
C30 C29 C35 C34 0.1(6) . . . . ?
C33 C34 C35 C29 -15.7(5) . . . . ?
C47 C34 C35 C29 113.4(4) . . . . ?
C33 C34 C35 C36 167.1(3) . . . . ?
C47 C34 C35 C36 -63.9(4) . . . . ?
C29 C35 C36 C37 -179.6(3) . . . . ?
C34 C35 C36 C37 -1.8(6) . . . . ?
C29 C35 C36 C41 0.1(4) . . . . ?
C34 C35 C36 C41 177.8(3) . . . . ?
C41 C36 C37 C38 -1.1(5) . . . . ?
C35 C36 C37 C38 178.5(3) . . . . ?
C36 C37 C38 C39 0.7(5) . . . . ?
C37 C38 C39 C40 0.2(6) . . . . ?
C38 C39 C40 C41 -0.8(5) . . . . ?
C39 C40 C41 N2 -179.5(3) . . . . ?
C39 C40 C41 C36 0.4(5) . . . . ?
C37 C36 C41 N2 -179.6(3) . . . . ?
C35 C36 C41 N2 0.7(4) . . . . ?
C37 C36 C41 C40 0.6(5) . . . . ?
C35 C36 C41 C40 -179.1(3) . . . . ?
C29 C30 C42 C43 97.0(5) . . . . ?
C31 C30 C42 C43 -138.8(4) . . . . ?
C30 C42 C43 C44 -1.5(7) . . . . ?
C30 C42 C43 C45 178.0(4) . . . . ?
C35 C34 C47 C48 118.8(4) . . . . ?
C33 C34 C47 C48 -106.6(4) . . . . ?
C35 C34 C47 C55 -64.1(4) . . . . ?
C33 C34 C47 C55 70.4(4) . . . . ?
C55 C47 C48 O4 177.2(3) . . . . ?
C34 C47 C48 O4 -5.5(5) . . . . ?
C55 C47 C48 C52 -3.0(6) . . . . ?
C34 C47 C48 C52 174.3(4) . . . . ?
O5 C49 C50 C51 -176.9(5) . . . . ?
O4 C49 C50 C51 2.6(7) . . . . ?
C49 C50 C51 C52 -1.1(7) . . . . ?
O4 C48 C52 C53 -177.5(4) . . . . ?
C47 C48 C52 C53 2.7(6) . . . . ?
O4 C48 C52 C51 3.6(6) . . . . ?
C47 C48 C52 C51 -176.2(4) . . . . ?
C50 C51 C52 C48 -2.0(7) . . . . ?
C50 C51 C52 C53 179.2(5) . . . . ?
C48 C52 C53 C54 -0.4(6) . . . . ?
C51 C52 C53 C54 178.4(4) . . . . ?
C52 C53 C54 C55 -1.4(7) . . . . ?
C53 C54 C55 O6 -177.4(4) . . . . ?
C53 C54 C55 C47 1.0(6) . . . . ?
C48 C47 C55 O6 179.6(3) . . . . ?
C34 C47 C55 O6 2.3(5) . . . . ?
C48 C47 C55 C54 1.1(6) . . . . ?
C34 C47 C55 C54 -176.2(3) . . . . ?
C12 C13 N1 C1 -176.8(4) . . . . ?
C8 C13 N1 C1 1.0(4) . . . . ?
C7 C1 N1 C13 -0.3(4) . . . . ?
C2 C1 N1 C13 179.0(3) . . . . ?
C40 C41 N2 C29 178.5(4) . . . . ?
C36 C41 N2 C29 -1.3(4) . . . . ?
C35 C29 N2 C41 1.4(4) . . . . ?
C30 C29 N2 C41 -177.3(3) . . . . ?
O2 C21 O1 C20 176.0(3) . . . . ?
C22 C21 O1 C20 -3.8(5) . . . . ?
C19 C20 O1 C21 -176.3(3) . . . . ?
C24 C20 O1 C21 3.8(5) . . . . ?
C26 C27 O3 C28 4.0(5) . . . . ?
C19 C27 O3 C28 -177.6(3) . . . . ?
O5 C49 O4 C48 178.6(4) . . . . ?
C50 C49 O4 C48 -0.9(6) . . . . ?
C47 C48 O4 C49 177.6(3) . . . . ?
C52 C48 O4 C49 -2.2(5) . . . . ?
C54 C55 O6 C56 -6.4(5) . . . . ?
C47 C55 O6 C56 175.1(3) . . . . ?

loop_
_platon_squeeze_void_nr
_platon_squeeze_void_average_x
_platon_squeeze_void_average_y
_platon_squeeze_void_average_z
_platon_squeeze_void_volume
_platon_squeeze_void_count_electrons
_platon_squeeze_void_content
1 0.000 0.500 0.500 114 25 ' '
2 0.500 0.500 0.000 84 13 ' '
